data_2017160
loop_
_publ_author_name
'Matczak-Jon, Ewa'
'\'Slepokura, Katarzyna'
'Kafarski, Pawe\/l'
'Skrzy\'nska, Izabela'
'Jon, Marek'

_publ_section_title
;
 Conformational isomers of the
 [(5-methyl-2-pyridinio)aminomethylene]diphosphonate dianion and
 [(5-methyl-2-pyridyl)aminomethylene]diphosphonate trianion in salts
 with 4-aminopyridine and ammonia
;
_journal_coeditor_code TR3053
_journal_issue 6
_journal_name_full 'Acta Crystallographica Section C'
_journal_page_first o261
_journal_page_last o266
_journal_paper_doi 10.1107/S0108270109010683
_journal_volume 65
_journal_year 2009
_chemical_formula_iupac '3N H4 +, C7 H9 N2 O6 P2 3-, H2 O'
_chemical_formula_moiety '3(N H4 +), C7 H9 N2 O6 P2 3-, H2 O'
_chemical_formula_sum 'C7 H23 N5 O7 P2'
_chemical_formula_weight 351.24
_chemical_name_systematic
;
triammonium hydrogen [(5-methyl-2-pyridyl)aminomethylene]diphosphonate
monohydrate
;
_space_group_IT_number 14
_symmetry_cell_setting monoclinic
_symmetry_space_group_name_Hall '-P 2ybc'
_symmetry_space_group_name_H-M 'P 1 21/c 1'
_atom_sites_solution_hydrogens difmap
_atom_sites_solution_primary direct
_atom_sites_solution_secondary difmap
_cell_angle_alpha 90.00
_cell_angle_beta 109.84(3)
_cell_angle_gamma 90.00
_cell_formula_units_Z 4
_cell_length_a 17.087(3)
_cell_length_b 6.216(2)
_cell_length_c 15.159(3)
_cell_measurement_reflns_used 14567
_cell_measurement_temperature 100(2)
_cell_measurement_theta_max 36.74
_cell_measurement_theta_min 2.85
_cell_volume 1514.5(7)
_computing_cell_refinement 'CrysAlis RED (Oxford Diffraction, 2006)'
_computing_data_collection 'CrysAlis CCD (Oxford Diffraction, 2006)'
_computing_data_reduction 'CrysAlis RED (Oxford Diffraction, 2006)'
_computing_molecular_graphics 'XP in SHELXTL (Version 5.1; Sheldrick, 2008) and DIAMOND (Brandenburg, 2008)'
_computing_publication_material 'SHELXL97 (Sheldrick, 2008)'
_computing_structure_refinement 'SHELXL97 (Sheldrick, 2008)'
_computing_structure_solution 'SHELXS97 (Sheldrick, 2008)'
_diffrn_ambient_temperature 100(2)
_diffrn_measured_fraction_theta_full 0.982
_diffrn_measured_fraction_theta_max 0.893
_diffrn_measurement_device_type 'KUMA KM-4 CCD \k-geometry diffractometer with Sapphire CCD camera'
_diffrn_measurement_method \w
_diffrn_radiation_monochromator graphite
_diffrn_radiation_source 'fine-focus sealed tube'
_diffrn_radiation_type MoK\a
_diffrn_radiation_wavelength 0.71073
_diffrn_reflns_av_R_equivalents 0.0279
_diffrn_reflns_av_sigmaI/netI 0.0318
_diffrn_reflns_limit_h_max 28
_diffrn_reflns_limit_h_min -26
_diffrn_reflns_limit_k_max 8
_diffrn_reflns_limit_k_min -10
_diffrn_reflns_limit_l_max 17
_diffrn_reflns_limit_l_min -25
_diffrn_reflns_number 21075
_diffrn_reflns_theta_full 30.00
_diffrn_reflns_theta_max 36.83
_diffrn_reflns_theta_min 2.86
_exptl_absorpt_coefficient_mu 0.328
_exptl_absorpt_correction_T_max 0.984
_exptl_absorpt_correction_T_min 0.894
_exptl_absorpt_correction_type analytical
_exptl_absorpt_process_details '(CrysAlis RED; Oxford Diffraction, 2006)'
_exptl_crystal_colour colourless
_exptl_crystal_density_diffrn 1.540
_exptl_crystal_density_method 'not measured'
_exptl_crystal_description plate
_exptl_crystal_F_000 744
_exptl_crystal_size_max 0.40
_exptl_crystal_size_mid 0.30
_exptl_crystal_size_min 0.05
_refine_diff_density_max 0.66
_refine_diff_density_min -0.33
_refine_ls_extinction_method none
_refine_ls_goodness_of_fit_ref 1.064
_refine_ls_hydrogen_treatment refall
_refine_ls_matrix_type full
_refine_ls_number_parameters 282
_refine_ls_number_reflns 6808
_refine_ls_number_restraints 0
_refine_ls_restrained_S_all 1.064
_refine_ls_R_factor_all 0.0482
_refine_ls_R_factor_gt 0.0317
_refine_ls_shift/su_max 0.001
_refine_ls_shift/su_mean 0.000
_refine_ls_structure_factor_coef Fsqd
_refine_ls_weighting_details 'calc w=1/[\s^2^(Fo^2^)+(0.0546P)^2^+0.1044P] where P=(Fo^2^+2Fc^2^)/3'
_refine_ls_weighting_scheme calc
_refine_ls_wR_factor_gt 0.0827
_refine_ls_wR_factor_ref 0.0925
_reflns_number_gt 5206
_reflns_number_total 6808
_reflns_threshold_expression >2sigma(I)
_cod_data_source_file tr3053.cif
_cod_data_source_block II
_cod_original_cell_volume 1514.5(6)
_cod_original_sg_symbol_H-M 'P 21/c'
_cod_database_code 2017160
_cod_database_fobs_code 2017160

loop_
_symmetry_equiv_pos_as_xyz
'x, y, z'
'-x, y+1/2, -z+1/2'
'-x, -y, -z'
'x, -y-1/2, z-1/2'

loop_
_atom_site_type_symbol
_atom_site_label
_atom_site_fract_x
_atom_site_fract_y
_atom_site_fract_z
_atom_site_U_iso_or_equiv
_atom_site_adp_type
_atom_site_calc_flag
_atom_site_refinement_flags
_atom_site_occupancy
_atom_site_disorder_assembly
_atom_site_disorder_group
P P1 0.341365(15) 0.26392(4) 0.201243(16) 0.00812(5) Uani d . 1 . .
P P2 0.345195(14) 0.31899(4) 0.407376(16) 0.00828(5) Uani d . 1 . .
O O1 0.42304(4) 0.14209(12) 0.23174(5) 0.01227(13) Uani d . 1 . .
O O2 0.34803(5) 0.50104(12) 0.18320(5) 0.01345(13) Uani d . 1 . .
O O3 0.27697(4) 0.14987(12) 0.11306(5) 0.01245(13) Uani d . 1 . .
H H3 0.2871(13) 0.200(4) 0.0597(15) 0.057(6) Uiso d . 1 . .
O O4 0.43163(4) 0.22149(12) 0.43485(5) 0.01294(13) Uani d . 1 . .
O O5 0.34573(4) 0.56480(11) 0.40984(5) 0.01209(12) Uani d . 1 . .
O O6 0.29515(5) 0.22658(12) 0.46570(5) 0.01318(13) Uani d . 1 . .
N N1 0.20612(5) 0.34165(13) 0.25093(6) 0.01076(14) Uani d . 1 . .
H H2 0.2079(10) 0.463(3) 0.2237(11) 0.022(4) Uiso d . 1 . .
N N2 0.12623(5) 0.02884(14) 0.23686(6) 0.01267(14) Uani d . 1 . .
C C1 0.28757(6) 0.23283(14) 0.28646(6) 0.00875(14) Uani d . 1 . .
H H1 0.2767(9) 0.079(2) 0.2879(10) 0.017(3) Uiso d . 1 . .
C C2 0.13340(6) 0.22849(15) 0.20717(6) 0.01032(15) Uani d . 1 . .
C C3 0.06779(6) 0.32694(17) 0.13447(7) 0.01346(16) Uani d . 1 . .
H H13 0.0772(9) 0.465(2) 0.1146(10) 0.015(3) Uiso d . 1 . .
C C4 -0.00483(6) 0.21245(18) 0.09311(7) 0.01478(17) Uani d . 1 . .
H H14 -0.0490(9) 0.276(2) 0.0425(10) 0.018(4) Uiso d . 1 . .
C C5 -0.01379(6) 0.00307(17) 0.12347(7) 0.01391(17) Uani d . 1 . .
C C6 0.05399(6) -0.07791(17) 0.19519(7) 0.01433(17) Uani d . 1 . .
H H16 0.0510(9) -0.224(3) 0.2205(10) 0.019(4) Uiso d . 1 . .
C C7 -0.09195(7) -0.12799(19) 0.08137(8) 0.01776(19) Uani d . 1 . .
H H7A -0.0819(11) -0.274(3) 0.0922(11) 0.028(4) Uiso d . 1 . .
H H7B -0.1148(10) -0.112(3) 0.0182(12) 0.028(4) Uiso d . 1 . .
H H7C -0.1351(10) -0.096(3) 0.1099(11) 0.027(4) Uiso d . 1 . .
O O1W 0.20391(5) 0.72573(14) 0.09839(6) 0.01815(15) Uani d . 1 . .
H H1W 0.2482(12) 0.658(3) 0.1238(13) 0.034(5) Uiso d . 1 . .
H H2W 0.2178(13) 0.859(4) 0.1133(14) 0.050(6) Uiso d . 1 . .
N N10 0.47082(5) 0.79552(14) 0.37136(6) 0.01251(14) Uani d . 1 . .
H H1N 0.4288(10) 0.707(3) 0.3690(11) 0.020(4) Uiso d . 1 . .
H H2N 0.4942(10) 0.741(3) 0.3331(11) 0.024(4) Uiso d . 1 . .
H H3N 0.4521(12) 0.919(3) 0.3513(13) 0.035(5) Uiso d . 1 . .
H H4N 0.5017(10) 0.803(3) 0.4326(12) 0.028(4) Uiso d . 1 . .
N N20 0.57577(5) 0.30123(14) 0.39476(6) 0.01189(14) Uani d . 1 . .
H H5N 0.5238(10) 0.275(2) 0.3928(10) 0.019(4) Uiso d . 1 . .
H H6N 0.6041(9) 0.338(2) 0.4535(11) 0.017(3) Uiso d . 1 . .
H H7N 0.5745(10) 0.407(3) 0.3560(11) 0.025(4) Uiso d . 1 . .
H H8N 0.5955(11) 0.187(3) 0.3767(12) 0.031(4) Uiso d . 1 . .
N N30 0.22178(6) -0.16098(15) 0.41713(6) 0.01423(15) Uani d . 1 . .
H H9N 0.2511(10) -0.044(3) 0.4386(11) 0.029(4) Uiso d . 1 . .
H H10N 0.1831(10) -0.128(3) 0.3594(11) 0.024(4) Uiso d . 1 . .
H H11N 0.2574(10) -0.264(3) 0.4123(11) 0.026(4) Uiso d . 1 . .
H H12N 0.1993(11) -0.203(3) 0.4567(12) 0.030(4) Uiso d . 1 . .

loop_
_atom_site_aniso_label
_atom_site_aniso_U_11
_atom_site_aniso_U_22
_atom_site_aniso_U_33
_atom_site_aniso_U_12
_atom_site_aniso_U_13
_atom_site_aniso_U_23
P1 0.00843(10) 0.00862(10) 0.00760(9) -0.00073(7) 0.00307(8) 0.00001(7)
P2 0.00825(10) 0.00945(10) 0.00719(9) -0.00029(7) 0.00271(8) -0.00095(7)
O1 0.0110(3) 0.0153(3) 0.0114(3) 0.0025(2) 0.0050(2) 0.0006(2)
O2 0.0165(3) 0.0089(3) 0.0162(3) -0.0021(2) 0.0073(3) 0.0016(2)
O3 0.0142(3) 0.0152(3) 0.0077(3) -0.0046(2) 0.0033(2) -0.0010(2)
O4 0.0097(3) 0.0169(3) 0.0111(3) 0.0024(2) 0.0020(2) -0.0010(2)
O5 0.0136(3) 0.0099(3) 0.0124(3) -0.0011(2) 0.0040(2) -0.0021(2)
O6 0.0159(3) 0.0161(3) 0.0101(3) -0.0035(2) 0.0077(3) -0.0021(2)
N1 0.0081(3) 0.0105(3) 0.0126(3) 0.0005(2) 0.0022(3) 0.0006(3)
N2 0.0110(3) 0.0130(4) 0.0127(3) -0.0012(3) 0.0024(3) 0.0005(3)
C1 0.0086(4) 0.0090(4) 0.0091(3) -0.0001(3) 0.0036(3) 0.0002(3)
C2 0.0089(4) 0.0129(4) 0.0092(3) 0.0000(3) 0.0031(3) -0.0009(3)
C3 0.0110(4) 0.0151(4) 0.0132(4) 0.0004(3) 0.0026(3) 0.0022(3)
C4 0.0102(4) 0.0194(5) 0.0132(4) 0.0004(3) 0.0021(3) 0.0015(3)
C5 0.0103(4) 0.0185(4) 0.0127(4) -0.0021(3) 0.0036(3) -0.0021(3)
C6 0.0124(4) 0.0145(4) 0.0155(4) -0.0018(3) 0.0040(3) -0.0001(3)
C7 0.0126(4) 0.0205(5) 0.0185(4) -0.0040(4) 0.0032(4) -0.0019(4)
O1W 0.0176(4) 0.0149(4) 0.0218(4) 0.0011(3) 0.0065(3) -0.0009(3)
N10 0.0121(4) 0.0108(4) 0.0144(4) 0.0015(3) 0.0041(3) 0.0014(3)
N20 0.0118(4) 0.0120(4) 0.0120(3) -0.0004(3) 0.0042(3) -0.0021(3)
N30 0.0132(4) 0.0131(4) 0.0159(4) 0.0003(3) 0.0044(3) 0.0012(3)

loop_
_atom_type_symbol
_atom_type_description
_atom_type_scat_dispersion_real
_atom_type_scat_dispersion_imag
_atom_type_scat_source
C C 0.0033 0.0016 'International Tables Vol C Tables 4.2.6.8 and 6.1.1.4'
H H 0.0000 0.0000 'International Tables Vol C Tables 4.2.6.8 and 6.1.1.4'
N N 0.0061 0.0033 'International Tables Vol C Tables 4.2.6.8 and 6.1.1.4'
O O 0.0106 0.0060 'International Tables Vol C Tables 4.2.6.8 and 6.1.1.4'
P P 0.1023 0.0942 'International Tables Vol C Tables 4.2.6.8 and 6.1.1.4'

loop_
_geom_angle_atom_site_label_1
_geom_angle_atom_site_label_2
_geom_angle_atom_site_label_3
_geom_angle_site_symmetry_1
_geom_angle_site_symmetry_3
_geom_angle
_geom_angle_publ_flag
O1 P1 O2 . . 115.13(4) yes
O1 P1 O3 . . 109.77(5) yes
O2 P1 O3 . . 110.97(4) yes
O1 P1 C1 . . 111.26(4) yes
O2 P1 C1 . . 108.50(4) yes
O3 P1 C1 . . 100.20(4) yes
O4 P2 O5 . . 113.28(4) yes
O4 P2 O6 . . 111.90(5) yes
O5 P2 O6 . . 111.10(4) yes
O4 P2 C1 . . 107.38(5) yes
O5 P2 C1 . . 108.17(4) yes
O6 P2 C1 . . 104.50(4) yes
C1 N1 C2 . . 121.58(8) yes
C1 N1 H2 . . 113.1(10) yes
C2 N1 H2 . . 112.6(10) yes
P1 C1 P2 . . 116.39(5) yes
P1 C1 N1 . . 109.34(6) yes
P2 C1 N1 . . 110.46(7) yes
P1 O3 H3 . . 107.4(14) ?
C2 N2 C6 . . 118.03(9) ?
N1 C1 H1 . . 107.1(9) ?
P1 C1 H1 . . 105.3(8) ?
P2 C1 H1 . . 107.7(8) ?
N2 C2 N1 . . 118.61(9) ?
N2 C2 C3 . . 121.53(9) ?
N1 C2 C3 . . 119.83(9) ?
C4 C3 C2 . . 118.81(10) ?
C4 C3 H13 . . 123.3(9) ?
C2 C3 H13 . . 117.8(9) ?
C3 C4 C5 . . 120.58(9) ?
C3 C4 H14 . . 119.5(9) ?
C5 C4 H14 . . 119.9(9) ?
C6 C5 C4 . . 115.98(9) ?
C6 C5 C7 . . 121.31(10) ?
C4 C5 C7 . . 122.71(9) ?
N2 C6 C5 . . 125.07(10) ?
N2 C6 H16 . . 115.2(9) ?
C5 C6 H16 . . 119.7(9) ?
C5 C7 H7A . . 111.6(11) ?
C5 C7 H7B . . 112.9(11) ?
H7A C7 H7B . . 106.3(14) ?
C5 C7 H7C . . 112.9(10) ?
H7A C7 H7C . . 103.8(13) ?
H7B C7 H7C . . 108.6(14) ?
H1W O1W H2W . . 103.5(18) ?
H1N N10 H2N . . 106.2(14) ?
H1N N10 H3N . . 109.9(16) ?
H2N N10 H3N . . 108.1(16) ?
H1N N10 H4N . . 104.8(14) ?
H2N N10 H4N . . 117.6(15) ?
H3N N10 H4N . . 110.1(16) ?
H5N N20 H6N . . 106.2(13) ?
H5N N20 H7N . . 108.4(14) ?
H6N N20 H7N . . 111.1(15) ?
H5N N20 H8N . . 109.1(15) ?
H6N N20 H8N . . 112.9(15) ?
H7N N20 H8N . . 108.9(15) ?
H9N N30 H10N . . 107.4(14) ?
H9N N30 H11N . . 107.4(15) ?
H10N N30 H11N . . 111.6(14) ?
H9N N30 H12N . . 109.3(15) ?
H10N N30 H12N . . 112.6(15) ?
H11N N30 H12N . . 108.4(15) ?

loop_
_geom_bond_atom_site_label_1
_geom_bond_atom_site_label_2
_geom_bond_site_symmetry_2
_geom_bond_distance
_geom_bond_publ_flag
P1 O1 . 1.5155(8) yes
P1 O2 . 1.5105(9) yes
P1 O3 . 1.5817(9) yes
P1 C1 . 1.8320(10) yes
P2 O4 . 1.5181(8) yes
P2 O5 . 1.5284(9) yes
P2 O6 . 1.5350(8) yes
P2 C1 . 1.8410(10) yes
N1 C1 . 1.475(2) yes
N1 C2 . 1.385(2) yes
N2 C2 . 1.340(2) yes
N2 C6 . 1.354(2) yes
O3 H3 . 0.94(2) ?
N1 H2 . 0.86(2) ?
C1 H1 . 0.98(2) ?
C2 C3 . 1.417(2) ?
C3 C4 . 1.382(2) ?
C3 H13 . 0.94(2) ?
C4 C5 . 1.406(2) ?
C4 H14 . 0.96(2) ?
C5 C6 . 1.386(2) ?
C5 C7 . 1.509(2) ?
C6 H16 . 1.00(2) ?
C7 H7A . 0.93(2) ?
C7 H7B . 0.91(2) ?
C7 H7C . 0.99(2) ?
O1W H1W . 0.84(2) ?
O1W H2W . 0.87(2) ?
N10 H1N . 0.90(2) ?
N10 H2N . 0.88(2) ?
N10 H3N . 0.84(2) ?
N10 H4N . 0.90(2) ?
N20 H5N . 0.89(2) ?
N20 H6N . 0.89(2) ?
N20 H7N . 0.88(2) ?
N20 H8N . 0.87(2) ?
N30 H9N . 0.88(2) ?
N30 H10N . 0.92(2) ?
N30 H11N . 0.90(2) ?
N30 H12N . 0.86(2) ?

loop_
_geom_hbond_atom_site_label_D
_geom_hbond_atom_site_label_H
_geom_hbond_atom_site_label_A
_geom_hbond_site_symmetry_A
_geom_hbond_distance_DH
_geom_hbond_distance_HA
_geom_hbond_distance_DA
_geom_hbond_angle_DHA
O3 H3 O6 4_565 0.94(2) 1.55(2) 2.4790(10) 174(2)
O1W H1W O2 . 0.84(2) 1.91(2) 2.742(2) 179(2)
O1W H2W O3 1_565 0.87(2) 2.07(2) 2.893(2) 157(2)
N1 H2 O1W . 0.86(2) 2.49(2) 3.315(2) 160(2)
N10 H1N O5 . 0.90(2) 1.94(2) 2.795(2) 158(2)
N10 H2N O1 2_655 0.88(2) 2.07(2) 2.927(2) 165(2)
N10 H3N O1 1_565 0.84(2) 2.20(2) 2.935(2) 145(2)
N10 H3N O4 1_565 0.84(2) 2.36(2) 2.970(2) 130(2)
N10 H4N O4 3_666 0.90(2) 1.95(2) 2.845(2) 173(2)
N20 H5N O1 . 0.89(2) 2.60(2) 3.085(2) 115.0(10)
N20 H5N O4 . 0.89(2) 1.92(2) 2.774(2) 160(2)
N20 H6N O5 3_666 0.89(2) 2.05(2) 2.927(2) 172(2)
N20 H7N O1 2_655 0.88(2) 1.99(2) 2.862(2) 177(2)
N20 H8N O2 2_645 0.87(2) 1.92(2) 2.760(2) 162(2)
N30 H9N O6 . 0.88(2) 1.83(2) 2.700(2) 169(2)
N30 H10N N2 . 0.92(2) 2.03(2) 2.915(2) 160(2)
N30 H11N O5 1_545 0.90(2) 1.86(2) 2.750(2) 169(2)
N30 H12N O1W 4_566 0.86(2) 2.13(2) 2.894(2) 149(2)
C1 H1 N2 . 0.98(2) 2.44(2) 2.892(2) 108.0(10)

loop_
_geom_torsion_atom_site_label_1
_geom_torsion_atom_site_label_2
_geom_torsion_atom_site_label_3
_geom_torsion_atom_site_label_4
_geom_torsion_site_symmetry_1
_geom_torsion_site_symmetry_2
_geom_torsion_site_symmetry_3
_geom_torsion_site_symmetry_4
_geom_torsion
_geom_torsion_publ_flag
O1 P1 C1 P2 . . . . 57.76(7) yes
O2 P1 C1 P2 . . . . -69.88(6) yes
O3 P1 C1 P2 . . . . 173.79(5) yes
O4 P2 C1 P1 . . . . -48.06(6) yes
O5 P2 C1 P1 . . . . 74.53(6) yes
O6 P2 C1 P1 . . . . -167.04(5) yes
O1 P1 C1 N1 . . . . -176.25(6) yes
O2 P1 C1 N1 . . . . 56.11(7) yes
O3 P1 C1 N1 . . . . -60.22(7) yes
O4 P2 C1 N1 . . . . -173.48(6) yes
O5 P2 C1 N1 . . . . -50.90(7) yes
O6 P2 C1 N1 . . . . 67.53(7) yes
C2 N1 C1 P1 . . . . 98.98(9) yes
C2 N1 C1 P2 . . . . -131.69(8) yes
C1 N1 C2 N2 . . . . 34.58(12) yes
C1 N1 C2 C3 . . . . -147.18(9) yes
C6 N2 C2 N1 . . . . 178.27(8) ?
C6 N2 C2 C3 . . . . 0.07(14) ?
N2 C2 C3 C4 . . . . -0.53(14) ?
N1 C2 C3 C4 . . . . -178.71(9) ?
C2 C3 C4 C5 . . . . 0.80(15) ?
C3 C4 C5 C6 . . . . -0.60(15) ?
C3 C4 C5 C7 . . . . 179.42(9) ?
C2 N2 C6 C5 . . . . 0.14(15) ?
C4 C5 C6 N2 . . . . 0.12(15) ?
C7 C5 C6 N2 . . . . -179.90(9) ?
